data_4063033
_journal_name_full Organometallics
_journal_paper_doi 10.1021/om049835z
_journal_year 2004
_chemical_formula_moiety 'C19 H36 N2 Zr'
_chemical_formula_sum 'C19 H36 N2 Zr'
_chemical_formula_weight 383.72
_space_group_IT_number 14
_symmetry_cell_setting monoclinic
_symmetry_space_group_name_Hall '-P 2ybc'
_symmetry_space_group_name_H-M 'P 1 21/c 1'
_cell_angle_alpha 90.00
_cell_angle_beta 102.22
_cell_angle_gamma 90.00
_cell_formula_units_Z 4
_cell_length_a 10.1924(2)
_cell_length_b 11.7577(3)
_cell_length_c 17.2669(4)
_cell_measurement_temperature 203(2)
_cell_volume 2022.37(8)
_diffrn_ambient_temperature 203(2)
_exptl_crystal_density_diffrn 1.260
_cod_depositor_comments
;
The following automatic conversions were performed:
'_symmetry_cell_setting' value 'Monoclinic' changed to 'monoclinic'
according to '/home/saulius/struct/CIF-dictionaries/cif_core.dic'
dictionary named 'cif_core.dic' version 2.4.1 from 2010-06-29.

Automatic conversion script
Id: cif_fix_enum 1527 2010-12-29 10:47:43Z saulius 
;
_cod_original_sg_symbol_H-M 'P 21/c'
_cod_database_code 4063033

loop_
_symmetry_equiv_pos_as_xyz
'x, y, z'
'-x, y+1/2, -z+1/2'
'-x, -y, -z'
'x, -y-1/2, z-1/2'

loop_
_atom_site_label
_atom_site_type_symbol
_atom_site_fract_x
_atom_site_fract_y
_atom_site_fract_z
_atom_site_U_iso_or_equiv
_atom_site_adp_type
_atom_site_occupancy
_atom_site_symmetry_multiplicity
_atom_site_calc_flag
_atom_site_refinement_flags
_atom_site_disorder_assembly
_atom_site_disorder_group
Zr1 Zr 0.289151(9) 0.137371(8) 0.106902(5) 0.02133(4) Uani 1 1 d . . .
N1 N 0.15567(9) 0.07871(8) 0.19152(5) 0.02697(17) Uani 1 1 d . . .
N2 N 0.06360(9) 0.16876(9) 0.07781(6) 0.03059(19) Uani 1 1 d . . .
C(X) C 0.43686(5) 0.27565(5) 0.14818(4) 0.000 Uiso 0.00 1 d P . .
C1 C 0.35301(11) 0.34363(9) 0.11792(7) 0.0291(2) Uani 1 1 d . . .
C2 C 0.37155(10) 0.30140(9) 0.19666(6) 0.0276(2) Uani 1 1 d . . .
C3 C 0.48141(10) 0.22361(9) 0.20844(6) 0.02577(19) Uani 1 1 d . . .
C4 C 0.52832(10) 0.21740(9) 0.13678(6) 0.02608(19) Uani 1 1 d . . .
C5 C 0.45002(11) 0.29222(9) 0.08109(6) 0.0281(2) Uani 1 1 d . . .
C6 C 0.29113(15) 0.33577(14) 0.25642(9) 0.0419(3) Uani 1 1 d . . .
H6A H 0.306(2) 0.293(2) 0.3020(15) 0.085(7) Uiso 1 1 d . . .
H6B H 0.204(2) 0.323(2) 0.2375(14) 0.079(7) Uiso 1 1 d . . .
H6C H 0.304(2) 0.413(2) 0.2692(14) 0.085(7) Uiso 1 1 d . . .
C7 C 0.54853(14) 0.16597(13) 0.28416(8) 0.0379(3) Uani 1 1 d . . .
H7A H 0.5506(19) 0.0889(18) 0.2820(11) 0.059(5) Uiso 1 1 d . . .
H7B H 0.504(2) 0.1826(17) 0.3239(12) 0.061(5) Uiso 1 1 d . . .
H7C H 0.6405(19) 0.1975(17) 0.3024(11) 0.059(5) Uiso 1 1 d . . .
C8 C 0.64993(13) 0.15291(12) 0.12503(10) 0.0391(3) Uani 1 1 d . . .
H8A H 0.638(2) 0.1311(17) 0.0713(14) 0.072(7) Uiso 1 1 d . . .
H8B H 0.662(2) 0.0865(19) 0.1572(12) 0.066(6) Uiso 1 1 d . . .
H8C H 0.724(2) 0.200(2) 0.1357(12) 0.075(6) Uiso 1 1 d . . .
C9 C 0.47893(17) 0.32292(14) 0.00176(8) 0.0439(3) Uani 1 1 d . . .
H9A H 0.539(2) 0.3849(19) 0.0085(13) 0.070(6) Uiso 1 1 d . . .
H9B H 0.400(2) 0.3482(17) -0.0359(13) 0.066(6) Uiso 1 1 d . . .
H9C H 0.517(2) 0.260(2) -0.0229(13) 0.076(6) Uiso 1 1 d . . .
C10 C 0.25435(15) 0.43329(12) 0.08095(11) 0.0455(3) Uani 1 1 d . . .
H10A H 0.183(2) 0.4344(17) 0.1032(11) 0.062(6) Uiso 1 1 d . . .
H10B H 0.222(2) 0.4214(17) 0.0244(12) 0.062(5) Uiso 1 1 d . . .
H10C H 0.292(2) 0.515(2) 0.0892(14) 0.096(8) Uiso 1 1 d . . .
C11 C 0.04737(10) 0.10134(10) 0.13632(6) 0.0282(2) Uani 1 1 d . . .
H11 H -0.0405(15) 0.0693(13) 0.1362(8) 0.034(4) Uiso 1 1 d . . .
C12 C 0.14052(12) 0.00304(10) 0.25809(7) 0.0321(2) Uani 1 1 d . . .
C13 C 0.27794(15) -0.00965(15) 0.31299(8) 0.0461(3) Uani 1 1 d . . .
H13A H 0.342(2) -0.0403(17) 0.2848(12) 0.064(6) Uiso 1 1 d . . .
H13B H 0.2741(19) -0.0568(18) 0.3585(12) 0.065(6) Uiso 1 1 d . . .
H13C H 0.3136(19) 0.0650(17) 0.3329(11) 0.061(5) Uiso 1 1 d . . .
C14 C 0.08993(17) -0.11475(13) 0.22788(9) 0.0452(3) Uani 1 1 d . . .
H14A H 0.002(2) -0.1112(16) 0.1930(11) 0.055(5) Uiso 1 1 d . . .
H14B H 0.0808(18) -0.1644(16) 0.2710(11) 0.056(5) Uiso 1 1 d . . .
H14C H 0.155(2) -0.1473(15) 0.1988(12) 0.054(5) Uiso 1 1 d . . .
C15 C 0.04348(19) 0.05756(16) 0.30404(10) 0.0510(4) Uani 1 1 d . . .
H15A H 0.078(2) 0.1300(18) 0.3250(13) 0.065(6) Uiso 1 1 d . . .
H15B H 0.0389(18) 0.0109(16) 0.3507(11) 0.055(5) Uiso 1 1 d . . .
H15C H -0.044(2) 0.0665(18) 0.2700(13) 0.071(6) Uiso 1 1 d . . .
C16 C -0.04943(13) 0.18098(13) 0.01017(8) 0.0384(3) Uani 1 1 d . . .
H16A H -0.125(2) 0.1348(15) 0.0208(12) 0.059(6) Uiso 1 1 d . . .
H16B H -0.024(2) 0.1516(15) -0.0334(12) 0.056(5) Uiso 1 1 d . . .
C17 C -0.0929(2) 0.30148(17) -0.00612(15) 0.0664(6) Uani 1 1 d . . .
H17A H -0.118(3) 0.334(2) 0.0411(16) 0.088(8) Uiso 1 1 d . . .
H17B H -0.168(2) 0.3093(19) -0.0496(13) 0.075(6) Uiso 1 1 d . . .
H17C H -0.026(3) 0.341(2) -0.0198(15) 0.086(8) Uiso 1 1 d . . .
C18 C 0.25369(14) 0.12955(11) -0.02725(7) 0.0350(2) Uani 1 1 d . . .
H18A H 0.335(2) 0.1138(16) -0.0467(11) 0.058(5) Uiso 1 1 d . . .
H18B H 0.2110(18) 0.1991(16) -0.0524(10) 0.053(5) Uiso 1 1 d . . .
H18C H 0.1856(18) 0.0694(16) -0.0439(10) 0.052(5) Uiso 1 1 d . . .
C19 C 0.39007(13) -0.03453(11) 0.11564(8) 0.0359(2) Uani 1 1 d . . .
H19A H 0.322(2) -0.0898(19) 0.0993(11) 0.065(5) Uiso 1 1 d . . .
H19B H 0.4369(18) -0.0556(16) 0.1678(11) 0.055(5) Uiso 1 1 d . . .
H19C H 0.454(2) -0.0400(17) 0.0831(11) 0.062(5) Uiso 1 1 d . . .

loop_
_atom_site_aniso_label
_atom_site_aniso_U_11
_atom_site_aniso_U_22
_atom_site_aniso_U_33
_atom_site_aniso_U_23
_atom_site_aniso_U_13
_atom_site_aniso_U_12
Zr1 0.02140(5) 0.02185(5) 0.02056(5) -0.00086(3) 0.00404(3) 0.00001(3)
N1 0.0256(4) 0.0309(4) 0.0248(4) 0.0027(3) 0.0060(3) -0.0024(3)
N2 0.0250(4) 0.0375(5) 0.0278(4) 0.0046(4) 0.0022(3) 0.0033(4)
C1 0.0288(5) 0.0223(4) 0.0342(5) -0.0017(4) 0.0021(4) -0.0002(4)
C2 0.0260(4) 0.0280(5) 0.0293(5) -0.0082(4) 0.0070(4) -0.0034(4)
C3 0.0241(4) 0.0283(5) 0.0239(4) -0.0017(4) 0.0028(3) -0.0040(4)
C4 0.0232(4) 0.0261(5) 0.0300(5) -0.0020(4) 0.0079(4) -0.0018(4)
C5 0.0321(5) 0.0255(5) 0.0273(5) 0.0007(4) 0.0074(4) -0.0043(4)
C6 0.0386(6) 0.0469(7) 0.0451(7) -0.0210(6) 0.0199(6) -0.0067(6)
C7 0.0367(6) 0.0442(7) 0.0285(5) 0.0054(5) -0.0029(5) -0.0069(5)
C8 0.0273(5) 0.0384(6) 0.0547(8) -0.0040(6) 0.0155(5) 0.0021(5)
C9 0.0560(8) 0.0453(7) 0.0329(6) 0.0074(5) 0.0151(6) -0.0111(6)
C10 0.0410(7) 0.0279(6) 0.0615(9) 0.0016(6) -0.0025(6) 0.0064(5)
C11 0.0239(4) 0.0310(5) 0.0300(5) -0.0016(4) 0.0069(4) 0.0001(4)
C12 0.0337(5) 0.0354(6) 0.0276(5) 0.0053(4) 0.0072(4) -0.0053(4)
C13 0.0430(7) 0.0580(9) 0.0334(6) 0.0155(6) -0.0009(5) -0.0093(6)
C14 0.0515(8) 0.0364(6) 0.0453(7) 0.0070(6) 0.0052(6) -0.0107(6)
C15 0.0599(9) 0.0581(9) 0.0430(7) 0.0069(7) 0.0288(7) 0.0026(7)
C16 0.0297(5) 0.0484(7) 0.0334(6) 0.0025(5) -0.0013(4) 0.0067(5)
C17 0.0544(10) 0.0517(9) 0.0775(13) 0.0202(9) -0.0216(9) 0.0051(8)
C18 0.0399(6) 0.0410(6) 0.0242(5) -0.0044(4) 0.0071(4) -0.0004(5)
C19 0.0329(5) 0.0287(5) 0.0446(7) -0.0022(5) 0.0050(5) 0.0043(4)

loop_
_geom_bond_atom_site_label_1
_geom_bond_atom_site_label_2
_geom_bond_distance
_geom_bond_site_symmetry_2
_geom_bond_publ_flag
Zr1 C(X) 2.2280(5) . ?
Zr1 C19 2.2583(12) . ?
Zr1 C18 2.2695(12) . ?
Zr1 N2 2.2770(9) . ?
Zr1 N1 2.3029(9) . ?
Zr1 C2 2.5052(10) . ?
Zr1 C1 2.5077(11) . ?
Zr1 C3 2.5471(10) . ?
Zr1 C5 2.5517(10) . ?
Zr1 C4 2.5616(10) . ?
N1 C11 1.3238(14) . ?
N1 C12 1.4871(14) . ?
N2 C11 1.3219(15) . ?
N2 C16 1.4636(14) . ?
C1 C5 1.4191(16) . ?
C1 C2 1.4219(16) . ?
C1 C10 1.5027(17) . ?
C2 C3 1.4267(15) . ?
C2 C6 1.5026(16) . ?
C3 C4 1.4196(14) . ?
C3 C7 1.5027(15) . ?
C4 C5 1.4181(15) . ?
C4 C8 1.5030(16) . ?
C5 C9 1.5047(16) . ?
C6 H6A 0.92(2) . ?
C6 H6B 0.89(2) . ?
C6 H6C 0.94(3) . ?
C7 H7A 0.91(2) . ?
C7 H7B 0.92(2) . ?
C7 H7C 0.995(19) . ?
C8 H8A 0.95(2) . ?
C8 H8B 0.95(2) . ?
C8 H8C 0.92(2) . ?
C9 H9A 0.94(2) . ?
C9 H9B 0.97(2) . ?
C9 H9C 0.98(2) . ?
C10 H10A 0.89(2) . ?
C10 H10B 0.97(2) . ?
C10 H10C 1.03(3) . ?
C11 H11 0.971(15) . ?
C12 C13 1.5234(18) . ?
C12 C14 1.5304(19) . ?
C12 C15 1.5333(19) . ?
C13 H13A 0.96(2) . ?
C13 H13B 0.97(2) . ?
C13 H13C 0.98(2) . ?
C14 H14A 0.97(2) . ?
C14 H14B 0.966(19) . ?
C14 H14C 0.987(19) . ?
C15 H15A 0.96(2) . ?
C15 H15B 0.984(19) . ?
C15 H15C 0.97(2) . ?
C16 C17 1.493(2) . ?
C16 H16A 0.99(2) . ?
C16 H16B 0.91(2) . ?
C17 H17A 0.98(3) . ?
C17 H17B 0.96(2) . ?
C17 H17C 0.90(3) . ?
C18 H18A 0.97(2) . ?
C18 H18B 0.983(19) . ?
C18 H18C 0.991(18) . ?
C19 H19A 0.95(2) . ?
C19 H19B 0.958(19) . ?
C19 H19C 0.95(2) . ?
